data_1565203
loop_
_publ_author_name
'Yokley, Timothy W.'
'Schley, Nathan D.'
'Brewster, Timothy P.'

_publ_section_title
;
 Rhodium and iridium NNO-Scorpionate complexes: synthesis, structure, and
 reactivity with aluminum alkyls
;
_journal_name_full 'Inorganica Chimica Acta'
_journal_page_first 119529
_journal_paper_doi 10.1016/j.ica.2020.119529
_journal_volume 506
_journal_year 2020
_chemical_formula_moiety '2(C20 H27 N4 O2 Rh)'
_chemical_formula_sum 'C40 H54 N8 O4 Rh2'
_chemical_formula_weight 916.73
_space_group_crystal_system triclinic
_space_group_IT_number 2
_space_group_name_Hall '-P 1'
_space_group_name_H-M_alt 'P -1'
_atom_sites_solution_hydrogens geom
_atom_sites_solution_primary dual
_cell_angle_alpha 93.506(2)
_cell_angle_beta 102.353(3)
_cell_angle_gamma 92.412(2)
_cell_formula_units_Z 2
_cell_length_a 10.6115(3)
_cell_length_b 10.8579(3)
_cell_length_c 17.2908(7)
_cell_measurement_reflns_used 8554
_cell_measurement_temperature 99.94(14)
_cell_measurement_theta_max 29.6480
_cell_measurement_theta_min 2.6560
_cell_volume 1939.34(11)
_computing_cell_refinement 'CrysAlisPro 1.171.38.46 (Rigaku OD, 2015)'
_computing_data_collection 'CrysAlisPro 1.171.38.46 (Rigaku OD, 2015)'
_computing_data_reduction 'CrysAlisPro 1.171.38.46 (Rigaku OD, 2015)'
_computing_molecular_graphics 'Olex2 (Dolomanov et al., 2009)'
_computing_publication_material 'Olex2 (Dolomanov et al., 2009)'
_computing_structure_refinement 'ShelXL (Sheldrick, 2015)'
_computing_structure_solution 'ShelXT (Sheldrick, 2015)'
_diffrn_ambient_environment N~2~
_diffrn_ambient_temperature 99.94(14)
_diffrn_detector 'CCD plate'
_diffrn_detector_area_resol_mean 8.1506
_diffrn_detector_type EosS2
_diffrn_measured_fraction_theta_full 0.999
_diffrn_measured_fraction_theta_max 0.873
_diffrn_measurement_details
;
List of Runs (angles in degrees, time in seconds):

  # Type    Start    End  Width  t~exp~   \w     \q     \k     \f   Frames
--------------------------------------------------------------------------
  1  \w    -50.00  44.00   1.00   12.00    --   17.65 -77.00   0.00   94
  2  \w     -9.00  85.00   1.00   12.00    --   17.65  77.00 120.00   94
  3  \w     -9.00  85.00   1.00   12.00    --   17.65  77.00 -60.00   94
  4  \w      1.00  85.00   1.00   12.00    --   17.65  57.00  90.00   84
  5  \w     -1.00  87.00   1.00   12.00    --   17.65  38.00 -90.00   88
  6  \w    -50.00  34.00   1.00   12.00    --   17.65 -57.00  90.00   84
  7  \w    -85.00  -1.00   1.00   12.00    --  -17.73 -57.00 120.00   84
;
_diffrn_measurement_device 'four-circle diffractometer'
_diffrn_measurement_device_type 'SuperNova, Dual, Cu at zero, EosS2'
_diffrn_measurement_method '\w scans'
_diffrn_orient_matrix_type 'CrysAlisPro convention (1999,Acta A55,543-557)'
_diffrn_orient_matrix_UB_11 -0.0051296000
_diffrn_orient_matrix_UB_12 0.0147936000
_diffrn_orient_matrix_UB_13 -0.0399064000
_diffrn_orient_matrix_UB_21 0.0137852000
_diffrn_orient_matrix_UB_22 0.0633445000
_diffrn_orient_matrix_UB_23 0.0129183000
_diffrn_orient_matrix_UB_31 0.0669394000
_diffrn_orient_matrix_UB_32 -0.0081142000
_diffrn_orient_matrix_UB_33 0.0036402000
_diffrn_radiation_monochromator mirror
_diffrn_radiation_probe x-ray
_diffrn_radiation_type MoK\a
_diffrn_radiation_wavelength 0.71073
_diffrn_reflns_av_R_equivalents 0.0558
_diffrn_reflns_av_unetI/netI 0.0818
_diffrn_reflns_Laue_measured_fraction_full 0.999
_diffrn_reflns_Laue_measured_fraction_max 0.873
_diffrn_reflns_limit_h_max 14
_diffrn_reflns_limit_h_min -14
_diffrn_reflns_limit_k_max 14
_diffrn_reflns_limit_k_min -15
_diffrn_reflns_limit_l_max 22
_diffrn_reflns_limit_l_min -23
_diffrn_reflns_number 27019
_diffrn_reflns_point_group_measured_fraction_full 0.999
_diffrn_reflns_point_group_measured_fraction_max 0.873
_diffrn_reflns_theta_full 25.242
_diffrn_reflns_theta_max 29.921
_diffrn_reflns_theta_min 2.418
_diffrn_source 'micro-focus sealed X-ray tube'
_diffrn_source_type 'SuperNova (Mo) X-ray Source'
_exptl_absorpt_coefficient_mu 0.903
_exptl_absorpt_correction_T_max 1.000
_exptl_absorpt_correction_T_min 0.720
_exptl_absorpt_correction_type gaussian
_exptl_absorpt_process_details
;
CrysAlisPro 1.171.38.46 (Rigaku Oxford Diffraction, 2015)
Numerical absorption correction based on gaussian integration over
			a multifaceted crystal model
Empirical absorption correction using spherical harmonics,
 implemented in SCALE3 ABSPACK scaling algorithm.
;
_exptl_crystal_colour yellow
_exptl_crystal_colour_primary yellow
_exptl_crystal_density_diffrn 1.570
_exptl_crystal_description block
_exptl_crystal_F_000 944
_exptl_crystal_size_max 0.196
_exptl_crystal_size_mid 0.191
_exptl_crystal_size_min 0.088
_refine_diff_density_max 0.886
_refine_diff_density_min -0.714
_refine_diff_density_rms 0.123
_refine_ls_extinction_coef .
_refine_ls_extinction_method none
_refine_ls_goodness_of_fit_ref 1.058
_refine_ls_hydrogen_treatment constr
_refine_ls_matrix_type full
_refine_ls_number_parameters 495
_refine_ls_number_reflns 9803
_refine_ls_number_restraints 0
_refine_ls_restrained_S_all 1.058
_refine_ls_R_factor_all 0.0746
_refine_ls_R_factor_gt 0.0512
_refine_ls_shift/su_max 0.001
_refine_ls_shift/su_mean 0.000
_refine_ls_structure_factor_coef Fsqd
_refine_ls_weighting_details 'w=1/[\s^2^(Fo^2^)+(0.0270P)^2^+0.8482P] where P=(Fo^2^+2Fc^2^)/3'
_refine_ls_weighting_scheme calc
_refine_ls_wR_factor_gt 0.0862
_refine_ls_wR_factor_ref 0.0935
_reflns_Friedel_coverage 0.000
_reflns_Friedel_fraction_full .
_reflns_Friedel_fraction_max .
_reflns_number_gt 7686
_reflns_number_total 9803
_reflns_threshold_expression 'I > 2\s(I)'
_cod_data_source_file tj05.cif
_cod_data_source_block tj05
_cod_original_cell_volume 1939.35(10)
_cod_database_code 1565203
_shelx_space_group_comment
;
The symmetry employed for this shelxl refinement is uniquely defined
by the following loop, which should always be used as a source of
symmetry information in preference to the above space-group names.
They are only intended as comments.
;
_reflns_odcompleteness_completeness 99.92
_reflns_odcompleteness_iscentric 1
_reflns_odcompleteness_theta 27.04
_olex2_refinement_description
;
1. Fixed Uiso
 At 1.2 times of:
  All C(H) groups, All C(H,H) groups
 At 1.5 times of:
  All C(H,H,H) groups
2.a Ternary CH refined with riding coordinates:
 C2(H2), C13(H13), C16(H16), C17(H17), C20(H20), C26(H26), C33(H33), C34(H34),
 C37(H37), C38(H38)
2.b Secondary CH2 refined with riding coordinates:
 C14(H14A,H14B), C15(H15A,H15B), C18(H18A,H18B), C19(H19A,H19B), C35(H35A,
 H35B), C36(H36A,H36B), C39(H39A,H39B), C40(H40A,H40B)
2.c Aromatic/amide H refined with riding coordinates:
 C4(H4), C9(H9), C22(H22), C29(H29)
2.d Idealised Me refined as rotating group:
 C6(H6A,H6B,H6C), C7(H7A,H7B,H7C), C11(H11A,H11B,H11C), C12(H12A,H12B,H12C),
 C24(H24A,H24B,H24C), C25(H25A,H25B,H25C), C31(H31A,H31B,H31C), C32(H32A,H32B,
 H32C)
;
_olex2_date_sample_data_collection 2018-10-17
_olex2_exptl_crystal_mounting_method 'mounted in a polyimide loop'
_olex2_submission_special_instructions 'No special instructions were received'
_oxdiff_exptl_absorpt_empirical_details
;
Empirical correction (ABSPACK) includes:
- Absorption correction using spherical harmonics
- Frame scaling
;
_oxdiff_exptl_absorpt_empirical_full_max 1.941
_oxdiff_exptl_absorpt_empirical_full_min 0.616

loop_
_space_group_symop_operation_xyz
'x, y, z'
'-x, -y, -z'

loop_
_atom_site_label
_atom_site_type_symbol
_atom_site_fract_x
_atom_site_fract_y
_atom_site_fract_z
_atom_site_U_iso_or_equiv
_atom_site_adp_type
_atom_site_occupancy
_atom_site_site_symmetry_order
_atom_site_calc_flag
_atom_site_refinement_flags_posn
_atom_site_refinement_flags_adp
_atom_site_refinement_flags_occupancy
_atom_site_disorder_assembly
_atom_site_disorder_group
Rh1 Rh 1.22881(3) -0.49890(2) 0.88247(2) 0.01293(8) Uani 1 1 d . . . . .
O1 O 1.5765(2) -0.4671(2) 1.10401(15) 0.0151(5) Uani 1 1 d . . . . .
O2 O 1.5976(2) -0.2595(2) 1.10809(16) 0.0216(6) Uani 1 1 d . . . . .
N1 N 1.2469(3) -0.5414(3) 1.00161(18) 0.0129(6) Uani 1 1 d . . . . .
N2 N 1.3153(3) -0.4647(3) 1.06432(18) 0.0121(6) Uani 1 1 d . . . . .
N3 N 1.2471(3) -0.2248(3) 1.10194(19) 0.0184(7) Uani 1 1 d . . . . .
N4 N 1.3312(3) -0.2453(3) 1.05351(18) 0.0149(7) Uani 1 1 d . . . . .
C1 C 1.5357(3) -0.3590(3) 1.0931(2) 0.0148(8) Uani 1 1 d . . . . .
C2 C 1.3928(3) -0.3613(3) 1.0481(2) 0.0123(7) Uani 1 1 d . . . . .
H2 H 1.395297 -0.375371 0.991923 0.015 Uiso 1 1 calc R . . . .
C3 C 1.3140(3) -0.5133(3) 1.1346(2) 0.0160(8) Uani 1 1 d . . . . .
C4 C 1.2427(3) -0.6243(3) 1.1163(2) 0.0170(8) Uani 1 1 d . . . . .
H4 H 1.224226 -0.679197 1.152113 0.020 Uiso 1 1 calc R . . . .
C5 C 1.2036(3) -0.6386(3) 1.0338(2) 0.0158(8) Uani 1 1 d . . . . .
C6 C 1.3801(4) -0.4513(4) 1.2126(2) 0.0208(9) Uani 1 1 d . . . . .
H6A H 1.470674 -0.465218 1.222089 0.031 Uiso 1 1 calc GR . . . .
H6B H 1.343959 -0.484378 1.253792 0.031 Uiso 1 1 calc GR . . . .
H6C H 1.368352 -0.364096 1.212144 0.031 Uiso 1 1 calc GR . . . .
C7 C 1.1282(4) -0.7437(3) 0.9829(2) 0.0211(9) Uani 1 1 d . . . . .
H7A H 1.044500 -0.717874 0.958292 0.032 Uiso 1 1 calc GR . . . .
H7B H 1.118320 -0.811225 1.014847 0.032 Uiso 1 1 calc GR . . . .
H7C H 1.173025 -0.769883 0.942566 0.032 Uiso 1 1 calc GR . . . .
C8 C 1.3461(4) -0.1484(3) 1.0104(2) 0.0207(9) Uani 1 1 d . . . . .
C9 C 1.2701(4) -0.0604(3) 1.0322(2) 0.0225(9) Uani 1 1 d . . . . .
H9 H 1.260413 0.017992 1.013726 0.027 Uiso 1 1 calc R . . . .
C10 C 1.2099(4) -0.1114(3) 1.0878(2) 0.0224(9) Uani 1 1 d . . . . .
C11 C 1.4299(4) -0.1495(4) 0.9512(3) 0.0295(10) Uani 1 1 d . . . . .
H11A H 1.516786 -0.164389 0.977047 0.044 Uiso 1 1 calc GR . . . .
H11B H 1.428735 -0.071076 0.928282 0.044 Uiso 1 1 calc GR . . . .
H11C H 1.398039 -0.213711 0.910109 0.044 Uiso 1 1 calc GR . . . .
C12 C 1.1123(4) -0.0548(4) 1.1285(2) 0.0274(10) Uani 1 1 d . . . . .
H12A H 1.079680 -0.115041 1.158709 0.041 Uiso 1 1 calc GR . . . .
H12B H 1.042379 -0.027726 1.089441 0.041 Uiso 1 1 calc GR . . . .
H12C H 1.152647 0.014681 1.163361 0.041 Uiso 1 1 calc GR . . . .
C13 C 1.2369(4) -0.3997(3) 0.7814(2) 0.0194(8) Uani 1 1 d . . . . .
H13 H 1.324785 -0.378074 0.775525 0.023 Uiso 1 1 calc R . . . .
C14 C 1.1478(4) -0.2937(4) 0.7714(3) 0.0277(10) Uani 1 1 d . . . . .
H14A H 1.078342 -0.313449 0.725201 0.033 Uiso 1 1 calc R . . . .
H14B H 1.195655 -0.220058 0.762006 0.033 Uiso 1 1 calc R . . . .
C15 C 1.0903(4) -0.2672(3) 0.8437(3) 0.0253(9) Uani 1 1 d . . . . .
H15A H 1.142671 -0.201527 0.877795 0.030 Uiso 1 1 calc R . . . .
H15B H 1.004266 -0.238283 0.826359 0.030 Uiso 1 1 calc R . . . .
C16 C 1.0822(3) -0.3792(3) 0.8912(2) 0.0183(8) Uani 1 1 d . . . . .
H16 H 1.073645 -0.358859 0.945767 0.022 Uiso 1 1 calc R . . . .
C17 C 1.0265(3) -0.4948(3) 0.8594(2) 0.0198(8) Uani 1 1 d . . . . .
H17 H 0.985712 -0.540792 0.895508 0.024 Uiso 1 1 calc R . . . .
C18 C 0.9627(4) -0.5205(4) 0.7721(2) 0.0263(10) Uani 1 1 d . . . . .
H18A H 0.892394 -0.582597 0.766965 0.032 Uiso 1 1 calc R . . . .
H18B H 0.926287 -0.445560 0.751603 0.032 Uiso 1 1 calc R . . . .
C19 C 1.0562(4) -0.5650(4) 0.7229(3) 0.0274(10) Uani 1 1 d . . . . .
H19A H 1.049842 -0.654671 0.717591 0.033 Uiso 1 1 calc R . . . .
H19B H 1.031179 -0.535928 0.670197 0.033 Uiso 1 1 calc R . . . .
C20 C 1.1954(3) -0.5218(3) 0.7581(2) 0.0172(8) Uani 1 1 d . . . . .
H20 H 1.258904 -0.570477 0.738104 0.021 Uiso 1 1 calc R . . . .
Rh2 Rh 0.76180(2) -0.15578(2) 0.52430(2) 0.01117(8) Uani 1 1 d . . . . .
O3 O 1.0093(2) -0.0939(2) 0.66518(15) 0.0186(6) Uani 1 1 d . . . . .
O4 O 0.9596(2) -0.1390(2) 0.53323(15) 0.0141(5) Uani 1 1 d . . . . .
N5 N 1.2343(3) -0.0400(2) 0.46363(17) 0.0102(6) Uani 1 1 d . . . . .
N6 N 1.2069(3) -0.1115(2) 0.52116(17) 0.0116(6) Uani 1 1 d . . . . .
N7 N 1.3631(3) -0.1322(3) 0.67033(18) 0.0139(6) Uani 1 1 d . . . . .
N8 N 1.2708(3) -0.0469(3) 0.66010(18) 0.0121(6) Uani 1 1 d . . . . .
C21 C 1.2470(3) -0.1181(3) 0.4037(2) 0.0153(8) Uani 1 1 d . . . . .
C22 C 1.2263(3) -0.2396(3) 0.4230(2) 0.0154(8) Uani 1 1 d . . . . .
H22 H 1.228804 -0.311137 0.391084 0.018 Uiso 1 1 calc R . . . .
C23 C 1.2019(3) -0.2333(3) 0.4976(2) 0.0128(7) Uani 1 1 d . . . . .
C24 C 1.2726(4) -0.0728(3) 0.3286(2) 0.0200(8) Uani 1 1 d . . . . .
H24A H 1.363424 -0.052741 0.335119 0.030 Uiso 1 1 calc GR . . . .
H24B H 1.225596 -0.000376 0.316107 0.030 Uiso 1 1 calc GR . . . .
H24C H 1.245373 -0.136018 0.286339 0.030 Uiso 1 1 calc GR . . . .
C25 C 1.1734(3) -0.3337(3) 0.5473(2) 0.0173(8) Uani 1 1 d . . . . .
H25A H 1.192313 -0.411757 0.524461 0.026 Uiso 1 1 calc GR . . . .
H25B H 1.083722 -0.335227 0.549582 0.026 Uiso 1 1 calc GR . . . .
H25C H 1.225696 -0.318949 0.599992 0.026 Uiso 1 1 calc GR . . . .
C26 C 1.1685(3) -0.0521(3) 0.5890(2) 0.0121(7) Uani 1 1 d . . . . .
H26 H 1.156822 0.034076 0.576551 0.015 Uiso 1 1 calc R . . . .
C27 C 1.0339(3) -0.1028(3) 0.5998(2) 0.0137(8) Uani 1 1 d . . . . .
C28 C 1.4429(3) -0.0927(3) 0.7387(2) 0.0147(8) Uani 1 1 d . . . . .
C29 C 1.4024(3) 0.0155(3) 0.7716(2) 0.0167(8) Uani 1 1 d . . . . .
H29 H 1.442563 0.059731 0.818823 0.020 Uiso 1 1 calc R . . . .
C30 C 1.2921(3) 0.0431(3) 0.7206(2) 0.0149(8) Uani 1 1 d . . . . .
C31 C 1.5575(3) -0.1637(3) 0.7710(2) 0.0204(8) Uani 1 1 d . . . . .
H31A H 1.614070 -0.165700 0.734493 0.031 Uiso 1 1 calc GR . . . .
H31B H 1.529425 -0.246512 0.778331 0.031 Uiso 1 1 calc GR . . . .
H31C H 1.602787 -0.124414 0.821113 0.031 Uiso 1 1 calc GR . . . .
C32 C 1.2026(3) 0.1445(3) 0.7234(2) 0.0199(8) Uani 1 1 d . . . . .
H32A H 1.118406 0.109896 0.724765 0.030 Uiso 1 1 calc GR . . . .
H32B H 1.197031 0.190236 0.677089 0.030 Uiso 1 1 calc GR . . . .
H32C H 1.234578 0.198692 0.770087 0.030 Uiso 1 1 calc GR . . . .
C33 C 0.5717(3) -0.1656(3) 0.4559(2) 0.0137(8) Uani 1 1 d . . . . .
H33 H 0.540884 -0.085911 0.438507 0.016 Uiso 1 1 calc R . . . .
C34 C 0.5675(3) -0.1848(3) 0.5345(2) 0.0143(8) Uani 1 1 d . . . . .
H34 H 0.534562 -0.116206 0.562413 0.017 Uiso 1 1 calc R . . . .
C35 C 0.5406(3) -0.3110(3) 0.5624(2) 0.0182(8) Uani 1 1 d . . . . .
H35A H 0.489616 -0.363095 0.518204 0.022 Uiso 1 1 calc R . . . .
H35B H 0.490428 -0.302225 0.602976 0.022 Uiso 1 1 calc R . . . .
C36 C 0.6650(3) -0.3730(3) 0.5958(2) 0.0180(8) Uani 1 1 d . . . . .
H36A H 0.692313 -0.348758 0.652097 0.022 Uiso 1 1 calc R . . . .
H36B H 0.647916 -0.461920 0.590030 0.022 Uiso 1 1 calc R . . . .
C37 C 0.7735(3) -0.3397(3) 0.5551(2) 0.0167(8) Uani 1 1 d . . . . .
H37 H 0.859348 -0.360130 0.583666 0.020 Uiso 1 1 calc R . . . .
C38 C 0.7603(3) -0.3376(3) 0.4732(2) 0.0145(8) Uani 1 1 d . . . . .
H38 H 0.839117 -0.355995 0.454766 0.017 Uiso 1 1 calc R . . . .
C39 C 0.6368(3) -0.3775(3) 0.4135(2) 0.0168(8) Uani 1 1 d . . . . .
H39A H 0.586751 -0.436651 0.436244 0.020 Uiso 1 1 calc R . . . .
H39B H 0.657806 -0.417862 0.366651 0.020 Uiso 1 1 calc R . . . .
C40 C 0.5556(3) -0.2663(3) 0.3897(2) 0.0164(8) Uani 1 1 d . . . . .
H40A H 0.580421 -0.232411 0.344146 0.020 Uiso 1 1 calc R . . . .
H40B H 0.465148 -0.294385 0.373941 0.020 Uiso 1 1 calc R . . . .

loop_
_atom_site_aniso_label
_atom_site_aniso_U_11
_atom_site_aniso_U_22
_atom_site_aniso_U_33
_atom_site_aniso_U_23
_atom_site_aniso_U_13
_atom_site_aniso_U_12
Rh1 0.00991(14) 0.01394(15) 0.01464(16) -0.00028(11) 0.00238(12) 0.00049(11)
O1 0.0096(12) 0.0155(13) 0.0201(14) 0.0009(11) 0.0026(11) 0.0027(10)
O2 0.0167(13) 0.0187(14) 0.0262(16) -0.0061(12) 0.0006(12) -0.0035(11)
N1 0.0095(14) 0.0130(15) 0.0154(16) 0.0006(12) 0.0014(13) -0.0007(12)
N2 0.0094(14) 0.0132(15) 0.0138(16) 0.0001(12) 0.0030(13) 0.0004(12)
N3 0.0148(16) 0.0188(16) 0.0217(18) -0.0012(14) 0.0046(14) 0.0039(13)
N4 0.0101(14) 0.0150(15) 0.0185(17) -0.0003(13) 0.0017(13) -0.0003(12)
C1 0.0131(17) 0.022(2) 0.0093(18) -0.0014(15) 0.0039(15) 0.0020(15)
C2 0.0096(16) 0.0142(18) 0.0137(19) -0.0020(14) 0.0048(15) -0.0016(14)
C3 0.0121(17) 0.023(2) 0.015(2) 0.0029(16) 0.0055(16) 0.0056(15)
C4 0.0123(18) 0.0168(19) 0.024(2) 0.0068(16) 0.0069(16) -0.0013(15)
C5 0.0128(18) 0.0128(18) 0.023(2) 0.0009(15) 0.0074(16) 0.0014(14)
C6 0.0170(19) 0.033(2) 0.013(2) 0.0033(17) 0.0049(17) 0.0006(17)
C7 0.021(2) 0.0131(18) 0.029(2) 0.0000(16) 0.0067(18) -0.0038(16)
C8 0.021(2) 0.0174(19) 0.022(2) 0.0008(16) 0.0020(18) -0.0041(16)
C9 0.024(2) 0.0116(18) 0.026(2) 0.0008(16) -0.0053(18) 0.0003(16)
C10 0.0176(19) 0.021(2) 0.024(2) -0.0046(17) -0.0052(17) 0.0014(16)
C11 0.036(2) 0.022(2) 0.031(3) 0.0052(19) 0.009(2) -0.0058(19)
C12 0.024(2) 0.024(2) 0.028(2) -0.0073(18) -0.0046(19) 0.0081(18)
C13 0.0169(19) 0.023(2) 0.021(2) 0.0073(16) 0.0083(17) 0.0010(16)
C14 0.026(2) 0.023(2) 0.035(3) 0.0103(19) 0.007(2) 0.0046(18)
C15 0.021(2) 0.021(2) 0.034(3) 0.0045(18) 0.0042(19) 0.0071(17)
C16 0.0129(18) 0.024(2) 0.020(2) -0.0007(16) 0.0066(16) 0.0089(16)
C17 0.0118(18) 0.022(2) 0.027(2) 0.0037(17) 0.0071(17) 0.0021(16)
C18 0.017(2) 0.032(2) 0.025(2) -0.0073(19) -0.0034(18) 0.0009(17)
C19 0.020(2) 0.032(2) 0.025(2) -0.0081(19) -0.0039(18) 0.0054(18)
C20 0.0150(18) 0.026(2) 0.0124(19) -0.0015(16) 0.0067(16) 0.0054(16)
Rh2 0.00944(14) 0.00762(14) 0.01602(16) 0.00067(11) 0.00219(12) -0.00137(11)
O3 0.0155(13) 0.0231(14) 0.0182(15) 0.0022(11) 0.0054(12) 0.0016(11)
O4 0.0106(12) 0.0128(12) 0.0180(14) 0.0005(10) 0.0014(11) -0.0002(10)
N5 0.0093(14) 0.0069(13) 0.0153(16) 0.0015(11) 0.0049(12) -0.0016(11)
N6 0.0125(15) 0.0079(14) 0.0151(16) 0.0027(12) 0.0042(13) -0.0002(12)
N7 0.0090(14) 0.0143(15) 0.0188(17) 0.0023(13) 0.0031(13) 0.0034(12)
N8 0.0100(14) 0.0107(14) 0.0148(16) 0.0009(12) 0.0005(13) 0.0011(11)
C21 0.0115(17) 0.0169(18) 0.017(2) -0.0007(15) 0.0022(16) 0.0016(14)
C22 0.0167(18) 0.0105(17) 0.017(2) -0.0036(14) 0.0011(16) -0.0012(14)
C23 0.0094(16) 0.0069(16) 0.022(2) -0.0011(14) 0.0027(15) -0.0009(13)
C24 0.024(2) 0.0172(19) 0.017(2) 0.0002(16) 0.0022(17) -0.0003(16)
C25 0.0146(18) 0.0129(18) 0.025(2) 0.0005(16) 0.0056(17) 0.0019(15)
C26 0.0127(17) 0.0104(17) 0.0127(18) -0.0010(14) 0.0026(15) -0.0020(14)
C27 0.0114(17) 0.0097(17) 0.020(2) 0.0025(15) 0.0025(16) 0.0018(14)
C28 0.0115(17) 0.0162(18) 0.018(2) 0.0071(15) 0.0044(15) -0.0009(14)
C29 0.0177(19) 0.0156(18) 0.016(2) -0.0013(15) 0.0038(16) -0.0039(15)
C30 0.0161(18) 0.0136(18) 0.0149(19) -0.0021(14) 0.0047(16) -0.0033(15)
C31 0.0160(19) 0.024(2) 0.019(2) 0.0017(16) -0.0007(17) -0.0010(16)
C32 0.0196(19) 0.0174(19) 0.020(2) -0.0047(16) -0.0001(17) -0.0001(16)
C33 0.0089(16) 0.0096(17) 0.022(2) 0.0022(15) 0.0015(15) 0.0013(13)
C34 0.0092(16) 0.0095(17) 0.026(2) -0.0016(15) 0.0078(16) 0.0027(14)
C35 0.0171(19) 0.0154(18) 0.023(2) -0.0025(16) 0.0069(17) -0.0028(15)
C36 0.021(2) 0.0123(18) 0.022(2) 0.0027(15) 0.0074(17) -0.0031(15)
C37 0.0120(17) 0.0066(16) 0.032(2) 0.0041(15) 0.0041(17) 0.0026(14)
C38 0.0158(18) 0.0046(16) 0.025(2) -0.0012(14) 0.0084(17) 0.0033(14)
C39 0.0212(19) 0.0137(18) 0.017(2) -0.0041(15) 0.0088(17) -0.0021(15)
C40 0.0132(18) 0.0193(19) 0.016(2) -0.0007(15) 0.0029(16) -0.0047(15)

loop_
_atom_type_symbol
_atom_type_description
_atom_type_scat_dispersion_real
_atom_type_scat_dispersion_imag
_atom_type_scat_source
C C 0.0033 0.0016 'International Tables Vol C Tables 4.2.6.8 and 6.1.1.4'
H H 0.0000 0.0000 'International Tables Vol C Tables 4.2.6.8 and 6.1.1.4'
N N 0.0061 0.0033 'International Tables Vol C Tables 4.2.6.8 and 6.1.1.4'
O O 0.0106 0.0060 'International Tables Vol C Tables 4.2.6.8 and 6.1.1.4'
Rh Rh -1.1178 0.9187 'International Tables Vol C Tables 4.2.6.8 and 6.1.1.4'

loop_
_exptl_crystal_face_index_h
_exptl_crystal_face_index_k
_exptl_crystal_face_index_l
_exptl_crystal_face_perp_dist
-2 15 -2 0.0769
-15 1 3 0.0955
15 -1 -3 0.0955
-3 -15 -2 0.0689
-1 -1 24 0.0604
1 1 -24 0.0274

loop_
_geom_angle_atom_site_label_1
_geom_angle_atom_site_label_2
_geom_angle_atom_site_label_3
_geom_angle
_geom_angle_site_symmetry_1
_geom_angle_site_symmetry_3
O1 Rh1 N1 87.06(10) 2_847 .
O1 Rh1 C13 90.10(12) 2_847 .
O1 Rh1 C16 150.80(12) 2_847 .
O1 Rh1 C17 170.33(12) 2_847 .
O1 Rh1 C20 92.68(12) 2_847 .
N1 Rh1 C13 161.16(13) . .
C16 Rh1 N1 91.40(13) . .
C16 Rh1 C13 82.06(15) . .
C16 Rh1 C17 38.81(13) . .
C16 Rh1 C20 98.15(15) . .
C17 Rh1 N1 94.53(13) . .
C17 Rh1 C13 91.38(15) . .
C17 Rh1 C20 82.62(15) . .
C20 Rh1 N1 160.40(13) . .
C20 Rh1 C13 38.33(13) . .
C1 O1 Rh1 121.7(2) . 2_847
N2 N1 Rh1 122.4(2) . .
C5 N1 Rh1 131.8(2) . .
C5 N1 N2 105.7(3) . .
N1 N2 C2 118.8(3) . .
C3 N2 N1 111.0(3) . .
C3 N2 C2 129.2(3) . .
C10 N3 N4 103.9(3) . .
N3 N4 C2 122.6(3) . .
C8 N4 N3 112.6(3) . .
C8 N4 C2 124.8(3) . .
O1 C1 C2 112.9(3) . .
O2 C1 O1 128.1(3) . .
O2 C1 C2 118.7(3) . .
N2 C2 N4 112.4(3) . .
N2 C2 C1 113.4(3) . .
N2 C2 H2 104.9 . .
N4 C2 C1 115.0(3) . .
N4 C2 H2 104.9 . .
C1 C2 H2 104.9 . .
N2 C3 C4 106.2(3) . .
N2 C3 C6 123.2(3) . .
C4 C3 C6 130.6(4) . .
C3 C4 H4 126.5 . .
C3 C4 C5 106.9(3) . .
C5 C4 H4 126.5 . .
N1 C5 C4 110.1(3) . .
N1 C5 C7 120.7(3) . .
C4 C5 C7 129.1(3) . .
C3 C6 H6A 109.5 . .
C3 C6 H6B 109.5 . .
C3 C6 H6C 109.5 . .
H6A C6 H6B 109.5 . .
H6A C6 H6C 109.5 . .
H6B C6 H6C 109.5 . .
C5 C7 H7A 109.5 . .
C5 C7 H7B 109.5 . .
C5 C7 H7C 109.5 . .
H7A C7 H7B 109.5 . .
H7A C7 H7C 109.5 . .
H7B C7 H7C 109.5 . .
N4 C8 C9 105.9(3) . .
N4 C8 C11 122.9(3) . .
C9 C8 C11 131.2(4) . .
C8 C9 H9 126.9 . .
C8 C9 C10 106.3(3) . .
C10 C9 H9 126.9 . .
N3 C10 C9 111.3(3) . .
N3 C10 C12 120.7(4) . .
C9 C10 C12 128.0(4) . .
C8 C11 H11A 109.5 . .
C8 C11 H11B 109.5 . .
C8 C11 H11C 109.5 . .
H11A C11 H11B 109.5 . .
H11A C11 H11C 109.5 . .
H11B C11 H11C 109.5 . .
C10 C12 H12A 109.5 . .
C10 C12 H12B 109.5 . .
C10 C12 H12C 109.5 . .
H12A C12 H12B 109.5 . .
H12A C12 H12C 109.5 . .
H12B C12 H12C 109.5 . .
Rh1 C13 H13 114.1 . .
C14 C13 Rh1 113.6(3) . .
C14 C13 H13 114.1 . .
C20 C13 Rh1 70.0(2) . .
C20 C13 H13 114.1 . .
C20 C13 C14 123.3(3) . .
C13 C14 H14A 109.1 . .
C13 C14 H14B 109.1 . .
C13 C14 C15 112.4(3) . .
H14A C14 H14B 107.9 . .
C15 C14 H14A 109.1 . .
C15 C14 H14B 109.1 . .
C14 C15 H15A 108.9 . .
C14 C15 H15B 108.9 . .
H15A C15 H15B 107.8 . .
C16 C15 C14 113.2(3) . .
C16 C15 H15A 108.9 . .
C16 C15 H15B 108.9 . .
Rh1 C16 H16 113.9 . .
C15 C16 Rh1 111.7(2) . .
C15 C16 H16 113.9 . .
C17 C16 Rh1 70.9(2) . .
C17 C16 C15 124.8(4) . .
C17 C16 H16 113.9 . .
Rh1 C17 H17 114.4 . .
C16 C17 Rh1 70.2(2) . .
C16 C17 H17 114.4 . .
C16 C17 C18 122.6(4) . .
C18 C17 Rh1 113.3(2) . .
C18 C17 H17 114.4 . .
C17 C18 H18A 109.1 . .
C17 C18 H18B 109.1 . .
H18A C18 H18B 107.8 . .
C19 C18 C17 112.6(3) . .
C19 C18 H18A 109.1 . .
C19 C18 H18B 109.1 . .
C18 C19 H19A 108.9 . .
C18 C19 H19B 108.9 . .
H19A C19 H19B 107.7 . .
C20 C19 C18 113.5(3) . .
C20 C19 H19A 108.9 . .
C20 C19 H19B 108.9 . .
Rh1 C20 H20 114.2 . .
C13 C20 Rh1 71.7(2) . .
C13 C20 C19 124.3(3) . .
C13 C20 H20 114.2 . .
C19 C20 Rh1 110.8(2) . .
C19 C20 H20 114.2 . .
O4 Rh2 N5 87.38(10) . 2_756
O4 Rh2 C33 150.72(12) . .
O4 Rh2 C34 170.27(13) . .
O4 Rh2 C37 90.99(11) . .
O4 Rh2 C38 89.06(11) . .
C33 Rh2 N5 91.55(12) . 2_756
C33 Rh2 C34 38.62(13) . .
C33 Rh2 C38 82.42(14) . .
C34 Rh2 N5 95.89(11) . 2_756
C37 Rh2 N5 160.20(13) . 2_756
C37 Rh2 C33 99.33(14) . .
C37 Rh2 C34 82.82(13) . .
C37 Rh2 C38 38.68(14) . .
C38 Rh2 N5 160.79(13) . 2_756
C38 Rh2 C34 90.74(13) . .
C27 O4 Rh2 119.5(2) . .
N6 N5 Rh2 122.1(2) . 2_756
C21 N5 Rh2 131.6(2) . 2_756
C21 N5 N6 106.1(3) . .
N5 N6 C26 118.8(3) . .
C23 N6 N5 111.0(3) . .
C23 N6 C26 129.3(3) . .
C28 N7 N8 103.9(3) . .
N7 N8 C26 121.5(3) . .
C30 N8 N7 112.4(3) . .
C30 N8 C26 126.0(3) . .
N5 C21 C22 109.4(3) . .
N5 C21 C24 121.4(3) . .
C22 C21 C24 129.2(3) . .
C21 C22 H22 126.4 . .
C23 C22 C21 107.2(3) . .
C23 C22 H22 126.4 . .
N6 C23 C22 106.2(3) . .
N6 C23 C25 123.5(3) . .
C22 C23 C25 130.3(3) . .
C21 C24 H24A 109.5 . .
C21 C24 H24B 109.5 . .
C21 C24 H24C 109.5 . .
H24A C24 H24B 109.5 . .
H24A C24 H24C 109.5 . .
H24B C24 H24C 109.5 . .
C23 C25 H25A 109.5 . .
C23 C25 H25B 109.5 . .
C23 C25 H25C 109.5 . .
H25A C25 H25B 109.5 . .
H25A C25 H25C 109.5 . .
H25B C25 H25C 109.5 . .
N6 C26 N8 112.1(3) . .
N6 C26 H26 105.3 . .
N6 C26 C27 113.0(3) . .
N8 C26 H26 105.3 . .
N8 C26 C27 114.8(3) . .
C27 C26 H26 105.3 . .
O3 C27 O4 129.0(3) . .
O3 C27 C26 119.2(3) . .
O4 C27 C26 111.5(3) . .
N7 C28 C29 111.5(3) . .
N7 C28 C31 120.1(3) . .
C29 C28 C31 128.3(3) . .
C28 C29 H29 126.9 . .
C30 C29 C28 106.2(3) . .
C30 C29 H29 126.9 . .
N8 C30 C29 106.0(3) . .
N8 C30 C32 122.1(3) . .
C29 C30 C32 131.9(3) . .
C28 C31 H31A 109.5 . .
C28 C31 H31B 109.5 . .
C28 C31 H31C 109.5 . .
H31A C31 H31B 109.5 . .
H31A C31 H31C 109.5 . .
H31B C31 H31C 109.5 . .
C30 C32 H32A 109.5 . .
C30 C32 H32B 109.5 . .
C30 C32 H32C 109.5 . .
H32A C32 H32B 109.5 . .
H32A C32 H32C 109.5 . .
H32B C32 H32C 109.5 . .
Rh2 C33 H33 114.1 . .
C34 C33 Rh2 71.3(2) . .
C34 C33 H33 114.1 . .
C34 C33 C40 125.0(3) . .
C40 C33 Rh2 110.2(2) . .
C40 C33 H33 114.1 . .
Rh2 C34 H34 114.4 . .
C33 C34 Rh2 70.12(19) . .
C33 C34 H34 114.4 . .
C33 C34 C35 123.1(3) . .
C35 C34 Rh2 112.5(2) . .
C35 C34 H34 114.4 . .
C34 C35 H35A 109.2 . .
C34 C35 H35B 109.2 . .
C34 C35 C36 111.8(3) . .
H35A C35 H35B 107.9 . .
C36 C35 H35A 109.2 . .
C36 C35 H35B 109.2 . .
C35 C36 H36A 109.0 . .
C35 C36 H36B 109.0 . .
H36A C36 H36B 107.8 . .
C37 C36 C35 112.8(3) . .
C37 C36 H36A 109.0 . .
C37 C36 H36B 109.0 . .
Rh2 C37 H37 114.3 . .
C36 C37 Rh2 109.6(2) . .
C36 C37 H37 114.3 . .
C38 C37 Rh2 71.1(2) . .
C38 C37 C36 124.8(3) . .
C38 C37 H37 114.3 . .
Rh2 C38 H38 114.0 . .
C37 C38 Rh2 70.21(19) . .
C37 C38 H38 114.0 . .
C37 C38 C39 123.7(3) . .
C39 C38 Rh2 113.6(2) . .
C39 C38 H38 114.0 . .
C38 C39 H39A 109.4 . .
C38 C39 H39B 109.4 . .
C38 C39 C40 111.3(3) . .
H39A C39 H39B 108.0 . .
C40 C39 H39A 109.4 . .
C40 C39 H39B 109.4 . .
C33 C40 C39 112.8(3) . .
C33 C40 H40A 109.0 . .
C33 C40 H40B 109.0 . .
C39 C40 H40A 109.0 . .
C39 C40 H40B 109.0 . .
H40A C40 H40B 107.8 . .

loop_
_geom_bond_atom_site_label_1
_geom_bond_atom_site_label_2
_geom_bond_distance
_geom_bond_site_symmetry_2
Rh1 O1 2.080(2) 2_847
Rh1 N1 2.109(3) .
Rh1 C13 2.123(4) .
Rh1 C16 2.092(3) .
Rh1 C17 2.101(4) .
Rh1 C20 2.101(4) .
O1 C1 1.279(4) .
O2 C1 1.224(4) .
N1 N2 1.378(4) .
N1 C5 1.333(4) .
N2 C2 1.440(4) .
N2 C3 1.356(4) .
N3 N4 1.364(4) .
N3 C10 1.330(5) .
N4 C2 1.451(4) .
N4 C8 1.350(5) .
C1 C2 1.548(5) .
C2 H2 0.9800 .
C3 C4 1.378(5) .
C3 C6 1.486(5) .
C4 H4 0.9300 .
C4 C5 1.394(5) .
C5 C7 1.490(5) .
C6 H6A 0.9600 .
C6 H6B 0.9600 .
C6 H6C 0.9600 .
C7 H7A 0.9600 .
C7 H7B 0.9600 .
C7 H7C 0.9600 .
C8 C9 1.362(5) .
C8 C11 1.492(5) .
C9 H9 0.9300 .
C9 C10 1.391(5) .
C10 C12 1.502(5) .
C11 H11A 0.9600 .
C11 H11B 0.9600 .
C11 H11C 0.9600 .
C12 H12A 0.9600 .
C12 H12B 0.9600 .
C12 H12C 0.9600 .
C13 H13 0.9800 .
C13 C14 1.514(5) .
C13 C20 1.387(5) .
C14 H14A 0.9700 .
C14 H14B 0.9700 .
C14 C15 1.521(5) .
C15 H15A 0.9700 .
C15 H15B 0.9700 .
C15 C16 1.518(5) .
C16 H16 0.9800 .
C16 C17 1.393(5) .
C17 H17 0.9800 .
C17 C18 1.520(5) .
C18 H18A 0.9700 .
C18 H18B 0.9700 .
C18 C19 1.514(5) .
C19 H19A 0.9700 .
C19 H19B 0.9700 .
C19 C20 1.514(5) .
C20 H20 0.9800 .
Rh2 O4 2.071(2) .
Rh2 N5 2.121(3) 2_756
Rh2 C33 2.104(3) .
Rh2 C34 2.119(3) .
Rh2 C37 2.100(3) .
Rh2 C38 2.111(3) .
O3 C27 1.212(4) .
O4 C27 1.278(4) .
N5 N6 1.370(4) .
N5 C21 1.331(4) .
N6 C23 1.356(4) .
N6 C26 1.447(4) .
N7 N8 1.368(4) .
N7 C28 1.333(4) .
N8 C26 1.452(4) .
N8 C30 1.362(4) .
C21 C22 1.400(5) .
C21 C24 1.490(5) .
C22 H22 0.9300 .
C22 C23 1.366(5) .
C23 C25 1.490(5) .
C24 H24A 0.9600 .
C24 H24B 0.9600 .
C24 H24C 0.9600 .
C25 H25A 0.9600 .
C25 H25B 0.9600 .
C25 H25C 0.9600 .
C26 H26 0.9800 .
C26 C27 1.562(4) .
C28 C29 1.398(5) .
C28 C31 1.492(5) .
C29 H29 0.9300 .
C29 C30 1.363(5) .
C30 C32 1.489(5) .
C31 H31A 0.9600 .
C31 H31B 0.9600 .
C31 H31C 0.9600 .
C32 H32A 0.9600 .
C32 H32B 0.9600 .
C32 H32C 0.9600 .
C33 H33 0.9800 .
C33 C34 1.396(5) .
C33 C40 1.511(5) .
C34 H34 0.9800 .
C34 C35 1.516(5) .
C35 H35A 0.9700 .
C35 H35B 0.9700 .
C35 C36 1.525(5) .
C36 H36A 0.9700 .
C36 H36B 0.9700 .
C36 C37 1.516(5) .
C37 H37 0.9800 .
C37 C38 1.394(5) .
C38 H38 0.9800 .
C38 C39 1.513(5) .
C39 H39A 0.9700 .
C39 H39B 0.9700 .
C39 C40 1.539(5) .
C40 H40A 0.9700 .
C40 H40B 0.9700 .

loop_
_exptl_oxdiff_crystal_face_indexfrac_h
_exptl_oxdiff_crystal_face_indexfrac_k
_exptl_oxdiff_crystal_face_indexfrac_l
_exptl_oxdiff_crystal_face_x
_exptl_oxdiff_crystal_face_y
_exptl_oxdiff_crystal_face_z
-2.0000 15.0000 -2.0000 0.3120 0.8968 -0.2629
-15.0000 1.0000 3.0000 -0.0280 -0.1047 -1.0013
15.0000 -1.0000 -3.0000 0.0280 0.1047 1.0013
-3.0000 -15.0000 -2.0000 -0.1267 -1.0174 -0.0864
-1.0000 -1.0000 24.0000 -0.9674 0.2329 0.0285
1.0000 1.0000 -24.0000 0.9674 -0.2329 -0.0285
